data_1502820
loop_
_publ_author_name
'Pettit, George R.'
'Meng, Yanhui'
'Pettit, Robin K.'
'Herald, Delbert L.'
'Cichacz, Zbigniew A.'
'Doubek, Dennis L.'
'Richert, Linda'

_publ_section_title
;
 Antineoplastic agents. 556. Isolation and structure of Coprinastatin 1
 from Coprinus cinereus.
;
_journal_issue 3
_journal_name_full 'Journal of natural products'
_journal_page_first 388
_journal_page_last 392
_journal_paper_doi 10.1021/np900371j
_journal_volume 73
_journal_year 2010
_chemical_formula_sum 'C9 H7 N O3'
_chemical_formula_weight 177.16
_chemical_name_common 'Compound 5'
_chemical_name_systematic
; 
 ? 
;
_space_group_IT_number 14
_symmetry_cell_setting monoclinic
_symmetry_space_group_name_Hall '-P 2ybc'
_symmetry_space_group_name_H-M 'P 1 21/c 1'
_atom_sites_solution_hydrogens geom
_atom_sites_solution_primary direct
_atom_sites_solution_secondary difmap
_audit_creation_method SHELXL-97
_cell_angle_alpha 90.00
_cell_angle_beta 100.8540(10)
_cell_angle_gamma 90.00
_cell_formula_units_Z 8
_cell_length_a 8.7251(2)
_cell_length_b 10.7734(3)
_cell_length_c 16.5954(4)
_cell_measurement_reflns_used 5195
_cell_measurement_temperature 273(2)
_cell_measurement_theta_max 69.31
_cell_measurement_theta_min 4.92
_cell_volume 1532.04(7)
_computing_cell_refinement 'Bruker SMART'
_computing_data_collection 'Bruker SMART'
_computing_data_reduction 'Bruker SAINT'
_computing_molecular_graphics 'Bruker SHELXTL'
_computing_publication_material 'Bruker SHELXTL'
_computing_structure_refinement 'SHELXL-97 (Sheldrick, 1997)'
_computing_structure_solution 'SHELXS-97 (Sheldrick, 1990)'
_diffrn_ambient_temperature 273(2)
_diffrn_measured_fraction_theta_full 0.985
_diffrn_measured_fraction_theta_max 0.985
_diffrn_measurement_device_type 'CCD area detector'
_diffrn_measurement_method 'Phi and omega scans'
_diffrn_radiation_monochromator Graphite
_diffrn_radiation_source 'Fine-focus sealed tube'
_diffrn_radiation_type CuK\a
_diffrn_radiation_wavelength 1.54178
_diffrn_reflns_av_R_equivalents 0.0291
_diffrn_reflns_av_sigmaI/netI 0.0285
_diffrn_reflns_limit_h_max 10
_diffrn_reflns_limit_h_min -10
_diffrn_reflns_limit_k_max 12
_diffrn_reflns_limit_k_min -12
_diffrn_reflns_limit_l_max 19
_diffrn_reflns_limit_l_min -20
_diffrn_reflns_number 11007
_diffrn_reflns_theta_full 69.57
_diffrn_reflns_theta_max 69.57
_diffrn_reflns_theta_min 4.92
_exptl_absorpt_coefficient_mu 0.991
_exptl_absorpt_correction_T_max 0.9423
_exptl_absorpt_correction_T_min 0.7557
_exptl_absorpt_correction_type empirical
_exptl_absorpt_process_details 'SADABS-Acta Cryst. A51, 33-35 (1995)'
_exptl_crystal_colour Colorless
_exptl_crystal_density_diffrn 1.536
_exptl_crystal_density_meas ?
_exptl_crystal_description 'Thin needles'
_exptl_crystal_F_000 736
_exptl_crystal_size_max 0.64
_exptl_crystal_size_mid 0.10
_exptl_crystal_size_min 0.06
_refine_diff_density_max 0.263
_refine_diff_density_min -0.184
_refine_diff_density_rms 0.042
_refine_ls_extinction_coef 0.0024(3)
_refine_ls_extinction_expression Fc^*^=kFc[1+0.001xFc^2^\l^3^/sin(2\q)]^-1/4^
_refine_ls_extinction_method SHELXL
_refine_ls_goodness_of_fit_ref 1.048
_refine_ls_hydrogen_treatment constr
_refine_ls_matrix_type 'Full-matrix least-squares'
_refine_ls_number_parameters 236
_refine_ls_number_reflns 2841
_refine_ls_number_restraints 0
_refine_ls_restrained_S_all 1.048
_refine_ls_R_factor_all 0.0373
_refine_ls_R_factor_gt 0.0332
_refine_ls_shift/su_max 0.000
_refine_ls_shift/su_mean 0.000
_refine_ls_structure_factor_coef Fsqd
_refine_ls_weighting_details 'calc w=1/[\s^2^(Fo^2^)+(0.0452P)^2^+0.5193P] where P=(Fo^2^+2Fc^2^)/3'
_refine_ls_weighting_scheme calc
_refine_ls_wR_factor_gt 0.0861
_refine_ls_wR_factor_ref 0.0887
_reflns_number_gt 2541
_reflns_number_total 2841
_reflns_threshold_expression >2sigma(I)
_cod_data_source_file np900371j_si_006.cif
_cod_data_source_block p21overc
_cod_depositor_comments
;
The following automatic conversions were performed:

'_symmetry_cell_setting' value 'Monoclinic' changed to 'monoclinic'
according to /home/saulius/struct/CIF-dictionaries/cif_core.dic
dictionary named 'cif_core.dic' version 2.4.2 from
2011-04-26.

'_atom_sites_solution_hydrogens' value 'Geom' changed to
'geom' according to
/home/saulius/struct/CIF-dictionaries/cif_core.dic dictionary named
'cif_core.dic' version 2.4.2 from
2011-04-26.

'_atom_sites_solution_primary' value 'Direct' changed to
'direct' according to
/home/saulius/struct/CIF-dictionaries/cif_core.dic dictionary named
'cif_core.dic' version 2.4.2 from
2011-04-26.

'_atom_sites_solution_secondary' value 'Difmap' changed
to 'difmap' according to
/home/saulius/struct/CIF-dictionaries/cif_core.dic dictionary named
'cif_core.dic' version 2.4.2 from
2011-04-26.

'_exptl_absorpt_correction_type' value 'Empirical'
changed to 'empirical' according to
/home/saulius/struct/CIF-dictionaries/cif_core.dic dictionary named
'cif_core.dic' version 2.4.2 from
2011-04-26.

'_refine_ls_hydrogen_treatment' value 'Constr' changed
to 'constr' according to
/home/saulius/struct/CIF-dictionaries/cif_core.dic dictionary named
'cif_core.dic' version 2.4.2 from
2011-04-26.

'_refine_ls_weighting_scheme' value 'Calc' changed to
'calc' according to
/home/saulius/struct/CIF-dictionaries/cif_core.dic dictionary named
'cif_core.dic' version 2.4.2 from 2011-04-26.

Automatic conversion script
Id: cif_fix_values 1715 2011-07-08 13:25:40Z adriana 

The following automatic conversions were performed:

'_exptl_crystal_density_meas' value 'not measured' was changed to '?'
- the value is perceived as not measured.

Automatic conversion script
Id: cif_fix_values 3008 2015-01-20 13:52:24Z robertas 
;
_cod_original_sg_symbol_H-M P2(1)/c
_cod_database_code 1502820

loop_
_symmetry_equiv_pos_as_xyz
'x, y, z'
'-x, y+1/2, -z+1/2'
'-x, -y, -z'
'x, -y-1/2, z-1/2'

loop_
_atom_site_label
_atom_site_type_symbol
_atom_site_fract_x
_atom_site_fract_y
_atom_site_fract_z
_atom_site_U_iso_or_equiv
_atom_site_adp_type
_atom_site_occupancy
_atom_site_symmetry_multiplicity
_atom_site_calc_flag
_atom_site_refinement_flags
C1_1 C 0.05766(14) 0.34367(12) 0.12358(7) 0.0200(3) Uani 1 1 d .
C2_1 C 0.16211(14) 0.32054(12) 0.19762(8) 0.0215(3) Uani 1 1 d .
H2A_1 H 0.1629 0.3738 0.2418 0.026 Uiso 1 1 calc R
C3_1 C 0.26366(15) 0.22065(12) 0.20637(8) 0.0231(3) Uani 1 1 d .
H3A_1 H 0.3313 0.2085 0.2562 0.028 Uiso 1 1 calc R
C4_1 C 0.26668(15) 0.13790(12) 0.14221(8) 0.0240(3) Uani 1 1 d .
H4A_1 H 0.3343 0.0704 0.1479 0.029 Uiso 1 1 calc R
C4A_1 C 0.16436(15) 0.16123(12) 0.07006(8) 0.0218(3) Uani 1 1 d .
O5_1 O 0.14475(11) 0.09343(8) -0.00236(6) 0.0261(2) Uani 1 1 d .
C6_1 C 0.02736(16) 0.15126(13) -0.05813(8) 0.0255(3) Uani 1 1 d .
O6_1 O -0.01593(13) 0.11291(10) -0.12672(6) 0.0339(3) Uani 1 1 d .
C7A_1 C 0.06165(14) 0.26010(12) 0.05989(8) 0.0201(3) Uani 1 1 d .
N7_1 N -0.02230(13) 0.25129(10) -0.01973(6) 0.0229(2) Uani 1 1 d .
H7A_1 H -0.0949 0.3015 -0.0416 0.027 Uiso 1 1 calc R
C8_1 C -0.05251(14) 0.44891(12) 0.11101(8) 0.0217(3) Uani 1 1 d .
O8_1 O -0.14158(11) 0.45844(9) 0.04462(5) 0.0268(2) Uani 1 1 d .
C9_1 C -0.05136(16) 0.54260(13) 0.17745(8) 0.0256(3) Uani 1 1 d .
H9A_1 H -0.1296 0.6044 0.1594 0.038 Uiso 1 1 calc R
H9B_1 H 0.0493 0.5815 0.1900 0.038 Uiso 1 1 calc R
H9C_1 H -0.0731 0.5022 0.2256 0.038 Uiso 1 1 calc R
C1_2 C 0.54799(14) 0.26014(12) 0.04045(8) 0.0215(3) Uani 1 1 d .
C2_2 C 0.66896(15) 0.18591(13) 0.08347(8) 0.0255(3) Uani 1 1 d .
H2A_2 H 0.7048 0.1190 0.0568 0.031 Uiso 1 1 calc R
C3_2 C 0.73610(16) 0.20967(14) 0.16440(9) 0.0296(3) Uani 1 1 d .
H3A_2 H 0.8149 0.1577 0.1908 0.035 Uiso 1 1 calc R
C4_2 C 0.68865(16) 0.30979(14) 0.20746(8) 0.0282(3) Uani 1 1 d .
H4A_2 H 0.7336 0.3261 0.2618 0.034 Uiso 1 1 calc R
C4A_2 C 0.57189(15) 0.38247(12) 0.16476(8) 0.0231(3) Uani 1 1 d .
O5_2 O 0.50204(11) 0.48542(9) 0.19275(5) 0.0252(2) Uani 1 1 d .
C6_2 C 0.38679(15) 0.52571(12) 0.12873(8) 0.0222(3) Uani 1 1 d .
O6_2 O 0.30454(11) 0.61415(9) 0.13489(6) 0.0280(2) Uani 1 1 d .
C7A_2 C 0.50163(14) 0.35950(12) 0.08392(8) 0.0205(3) Uani 1 1 d .
N7_2 N 0.38837(12) 0.44956(10) 0.06359(6) 0.0206(2) Uani 1 1 d .
H7A_2 H 0.3277 0.4565 0.0166 0.025 Uiso 1 1 calc R
C8_2 C 0.46919(15) 0.23689(12) -0.04509(8) 0.0227(3) Uani 1 1 d .
O8_2 O 0.36131(11) 0.30336(9) -0.07711(6) 0.0285(2) Uani 1 1 d .
C9_2 C 0.52333(17) 0.13069(13) -0.09118(9) 0.0291(3) Uani 1 1 d .
H9A_2 H 0.4616 0.1272 -0.1455 0.044 Uiso 1 1 calc R
H9B_2 H 0.5120 0.0544 -0.0630 0.044 Uiso 1 1 calc R
H9C_2 H 0.6310 0.1425 -0.0945 0.044 Uiso 1 1 calc R

loop_
_atom_site_aniso_label
_atom_site_aniso_U_11
_atom_site_aniso_U_22
_atom_site_aniso_U_33
_atom_site_aniso_U_23
_atom_site_aniso_U_13
_atom_site_aniso_U_12
C1_1 0.0201(6) 0.0217(6) 0.0180(6) 0.0001(5) 0.0032(5) -0.0017(5)
C2_1 0.0225(6) 0.0240(6) 0.0179(6) -0.0010(5) 0.0033(5) -0.0026(5)
C3_1 0.0222(6) 0.0262(7) 0.0197(6) 0.0035(5) 0.0009(5) -0.0007(5)
C4_1 0.0238(6) 0.0223(7) 0.0261(7) 0.0032(5) 0.0050(5) 0.0025(5)
C4A_1 0.0255(6) 0.0208(6) 0.0198(6) -0.0020(5) 0.0064(5) -0.0027(5)
O5_1 0.0328(5) 0.0238(5) 0.0212(5) -0.0037(4) 0.0042(4) 0.0020(4)
C6_1 0.0299(7) 0.0247(7) 0.0216(7) -0.0014(5) 0.0037(5) -0.0032(5)
O6_1 0.0462(6) 0.0325(6) 0.0211(5) -0.0073(4) 0.0016(4) -0.0010(5)
C7A_1 0.0206(6) 0.0223(6) 0.0172(6) 0.0016(5) 0.0028(5) -0.0035(5)
N7_1 0.0253(6) 0.0243(6) 0.0176(5) -0.0017(4) 0.0001(4) 0.0010(4)
C8_1 0.0211(6) 0.0236(7) 0.0200(6) 0.0006(5) 0.0032(5) -0.0013(5)
O8_1 0.0274(5) 0.0309(5) 0.0193(5) -0.0019(4) -0.0030(4) 0.0055(4)
C9_1 0.0278(7) 0.0265(7) 0.0214(7) -0.0028(5) 0.0018(5) 0.0043(5)
C1_2 0.0205(6) 0.0228(6) 0.0212(6) 0.0030(5) 0.0039(5) -0.0015(5)
C2_2 0.0232(6) 0.0250(7) 0.0286(7) 0.0050(5) 0.0051(5) 0.0015(5)
C3_2 0.0246(7) 0.0340(8) 0.0280(7) 0.0113(6) -0.0006(5) 0.0025(6)
C4_2 0.0250(7) 0.0380(8) 0.0191(6) 0.0062(6) -0.0021(5) -0.0046(6)
C4A_2 0.0228(6) 0.0265(7) 0.0200(6) 0.0016(5) 0.0039(5) -0.0047(5)
O5_2 0.0278(5) 0.0295(5) 0.0170(4) -0.0017(4) 0.0013(4) -0.0037(4)
C6_2 0.0233(6) 0.0240(7) 0.0193(6) 0.0006(5) 0.0039(5) -0.0042(5)
O6_2 0.0321(5) 0.0266(5) 0.0259(5) -0.0043(4) 0.0068(4) 0.0006(4)
C7A_2 0.0184(6) 0.0233(6) 0.0193(6) 0.0039(5) 0.0023(5) -0.0030(5)
N7_2 0.0214(5) 0.0228(5) 0.0167(5) -0.0003(4) 0.0011(4) 0.0005(4)
C8_2 0.0242(6) 0.0224(6) 0.0218(7) 0.0014(5) 0.0048(5) -0.0018(5)
O8_2 0.0302(5) 0.0310(5) 0.0218(5) -0.0017(4) -0.0015(4) 0.0069(4)
C9_2 0.0371(8) 0.0252(7) 0.0250(7) -0.0013(6) 0.0058(6) 0.0031(6)

loop_
_atom_type_symbol
_atom_type_description
_atom_type_scat_dispersion_real
_atom_type_scat_dispersion_imag
_atom_type_scat_source
C C 0.0181 0.0091 'International Tables Vol C Tables 4.2.6.8 and 6.1.1.4'
H H 0.0000 0.0000 'International Tables Vol C Tables 4.2.6.8 and 6.1.1.4'
N N 0.0311 0.0180 'International Tables Vol C Tables 4.2.6.8 and 6.1.1.4'
O O 0.0492 0.0322 'International Tables Vol C Tables 4.2.6.8 and 6.1.1.4'

loop_
_geom_angle_atom_site_label_1
_geom_angle_atom_site_label_2
_geom_angle_atom_site_label_3
_geom_angle
C7A_1 C1_1 C2_1 116.31(12)
C7A_1 C1_1 C8_1 119.86(11)
C2_1 C1_1 C8_1 123.84(12)
C3_1 C2_1 C1_1 121.71(12)
C3_1 C2_1 H2A_1 119.1
C1_1 C2_1 H2A_1 119.1
C2_1 C3_1 C4_1 121.43(12)
C2_1 C3_1 H3A_1 119.3
C4_1 C3_1 H3A_1 119.3
C4A_1 C4_1 C3_1 116.48(12)
C4A_1 C4_1 H4A_1 121.8
C3_1 C4_1 H4A_1 121.8
C4_1 C4A_1 C7A_1 123.17(12)
C4_1 C4A_1 O5_1 127.67(12)
C7A_1 C4A_1 O5_1 109.16(11)
C4A_1 O5_1 C6_1 107.18(10)
O6_1 C6_1 N7_1 130.01(13)
O6_1 C6_1 O5_1 122.42(13)
N7_1 C6_1 O5_1 107.56(11)
C4A_1 C7A_1 N7_1 106.11(11)
C4A_1 C7A_1 C1_1 120.90(12)
N7_1 C7A_1 C1_1 132.99(12)
C6_1 N7_1 C7A_1 109.99(11)
C6_1 N7_1 H7A_1 125.0
C7A_1 N7_1 H7A_1 125.0
O8_1 C8_1 C1_1 118.47(12)
O8_1 C8_1 C9_1 121.42(12)
C1_1 C8_1 C9_1 120.09(11)
C8_1 C9_1 H9A_1 109.5
C8_1 C9_1 H9B_1 109.5
H9A_1 C9_1 H9B_1 109.5
C8_1 C9_1 H9C_1 109.5
H9A_1 C9_1 H9C_1 109.5
H9B_1 C9_1 H9C_1 109.5
C7A_2 C1_2 C2_2 115.93(12)
C7A_2 C1_2 C8_2 120.00(11)
C2_2 C1_2 C8_2 124.06(12)
C3_2 C2_2 C1_2 121.82(13)
C3_2 C2_2 H2A_2 119.1
C1_2 C2_2 H2A_2 119.1
C2_2 C3_2 C4_2 121.76(13)
C2_2 C3_2 H3A_2 119.1
C4_2 C3_2 H3A_2 119.1
C4A_2 C4_2 C3_2 116.03(12)
C4A_2 C4_2 H4A_2 122.0
C3_2 C4_2 H4A_2 122.0
C4_2 C4A_2 O5_2 127.88(12)
C4_2 C4A_2 C7A_2 123.19(13)
O5_2 C4A_2 C7A_2 108.92(11)
C4A_2 O5_2 C6_2 107.13(10)
O6_2 C6_2 N7_2 129.66(12)
O6_2 C6_2 O5_2 122.54(11)
N7_2 C6_2 O5_2 107.80(11)
N7_2 C7A_2 C4A_2 106.04(11)
N7_2 C7A_2 C1_2 132.68(12)
C4A_2 C7A_2 C1_2 121.27(12)
C6_2 N7_2 C7A_2 110.11(10)
C6_2 N7_2 H7A_2 124.9
C7A_2 N7_2 H7A_2 124.9
O8_2 C8_2 C1_2 119.97(12)
O8_2 C8_2 C9_2 121.05(12)
C1_2 C8_2 C9_2 118.99(11)
C8_2 C9_2 H9A_2 109.5
C8_2 C9_2 H9B_2 109.5
H9A_2 C9_2 H9B_2 109.5
C8_2 C9_2 H9C_2 109.5
H9A_2 C9_2 H9C_2 109.5
H9B_2 C9_2 H9C_2 109.5

loop_
_geom_bond_atom_site_label_1
_geom_bond_atom_site_label_2
_geom_bond_distance
C1_1 C7A_1 1.3938(18)
C1_1 C2_1 1.4074(17)
C1_1 C8_1 1.4757(18)
C2_1 C3_1 1.3841(18)
C2_1 H2A_1 0.9300
C3_1 C4_1 1.3928(19)
C3_1 H3A_1 0.9300
C4_1 C4A_1 1.3752(19)
C4_1 H4A_1 0.9300
C4A_1 C7A_1 1.3817(18)
C4A_1 O5_1 1.3892(15)
O5_1 C6_1 1.3917(17)
C6_1 O6_1 1.2029(17)
C6_1 N7_1 1.3636(18)
C7A_1 N7_1 1.3880(16)
N7_1 H7A_1 0.8600
C8_1 O8_1 1.2272(16)
C8_1 C9_1 1.4934(18)
C9_1 H9A_1 0.9600
C9_1 H9B_1 0.9600
C9_1 H9C_1 0.9600
C1_2 C7A_2 1.3927(19)
C1_2 C2_2 1.4070(18)
C1_2 C8_2 1.4775(18)
C2_2 C3_2 1.384(2)
C2_2 H2A_2 0.9300
C3_2 C4_2 1.399(2)
C3_2 H3A_2 0.9300
C4_2 C4A_2 1.3715(19)
C4_2 H4A_2 0.9300
C4A_2 O5_2 1.3871(17)
C4A_2 C7A_2 1.3883(18)
O5_2 C6_2 1.3878(16)
C6_2 O6_2 1.2087(16)
C6_2 N7_2 1.3591(17)
C7A_2 N7_2 1.3806(17)
N7_2 H7A_2 0.8600
C8_2 O8_2 1.2217(16)
C8_2 C9_2 1.5012(19)
C9_2 H9A_2 0.9600
C9_2 H9B_2 0.9600
C9_2 H9C_2 0.9600

loop_
_geom_hbond_atom_site_label_D
_geom_hbond_atom_site_label_H
_geom_hbond_atom_site_label_A
_geom_hbond_distance_DH
_geom_hbond_distance_HA
_geom_hbond_distance_DA
_geom_hbond_angle_DHA
_geom_hbond_site_symmetry_A
N7_1 H7A_1 O8_1 0.86 2.30 2.7609(15) 113.7 .
N7_2 H7A_2 O8_2 0.86 2.32 2.7895(14) 114.3 .
N7_1 H7A_1 O6_2 0.86 2.35 3.1696(15) 160.6 3_565
N7_2 H7A_2 O8_1 0.86 1.97 2.7180(14) 144.5 3_565

loop_
_geom_torsion_atom_site_label_1
_geom_torsion_atom_site_label_2
_geom_torsion_atom_site_label_3
_geom_torsion_atom_site_label_4
_geom_torsion
C7A_1 C1_1 C2_1 C3_1 0.36(18)
C8_1 C1_1 C2_1 C3_1 -179.82(12)
C1_1 C2_1 C3_1 C4_1 -0.28(19)
C2_1 C3_1 C4_1 C4A_1 0.31(19)
C3_1 C4_1 C4A_1 C7A_1 -0.48(19)
C3_1 C4_1 C4A_1 O5_1 179.91(12)
C4_1 C4A_1 O5_1 C6_1 179.42(13)
C7A_1 C4A_1 O5_1 C6_1 -0.24(14)
C4A_1 O5_1 C6_1 O6_1 -179.74(13)
C4A_1 O5_1 C6_1 N7_1 -0.14(14)
C4_1 C4A_1 C7A_1 N7_1 -179.17(12)
O5_1 C4A_1 C7A_1 N7_1 0.51(14)
C4_1 C4A_1 C7A_1 C1_1 0.6(2)
O5_1 C4A_1 C7A_1 C1_1 -179.73(11)
C2_1 C1_1 C7A_1 C4A_1 -0.51(18)
C8_1 C1_1 C7A_1 C4A_1 179.66(12)
C2_1 C1_1 C7A_1 N7_1 179.18(13)
C8_1 C1_1 C7A_1 N7_1 -0.6(2)
O6_1 C6_1 N7_1 C7A_1 -179.98(14)
O5_1 C6_1 N7_1 C7A_1 0.46(14)
C4A_1 C7A_1 N7_1 C6_1 -0.60(14)
C1_1 C7A_1 N7_1 C6_1 179.67(13)
C7A_1 C1_1 C8_1 O8_1 1.81(18)
C2_1 C1_1 C8_1 O8_1 -178.01(12)
C7A_1 C1_1 C8_1 C9_1 -176.68(12)
C2_1 C1_1 C8_1 C9_1 3.50(19)
C7A_2 C1_2 C2_2 C3_2 0.77(19)
C8_2 C1_2 C2_2 C3_2 -178.18(12)
C1_2 C2_2 C3_2 C4_2 -0.8(2)
C2_2 C3_2 C4_2 C4A_2 0.1(2)
C3_2 C4_2 C4A_2 O5_2 178.99(12)
C3_2 C4_2 C4A_2 C7A_2 0.70(19)
C4_2 C4A_2 O5_2 C6_2 -178.03(13)
C7A_2 C4A_2 O5_2 C6_2 0.46(13)
C4A_2 O5_2 C6_2 O6_2 179.54(12)
C4A_2 O5_2 C6_2 N7_2 -0.57(13)
C4_2 C4A_2 C7A_2 N7_2 178.41(12)
O5_2 C4A_2 C7A_2 N7_2 -0.17(14)
C4_2 C4A_2 C7A_2 C1_2 -0.8(2)
O5_2 C4A_2 C7A_2 C1_2 -179.34(11)
C2_2 C1_2 C7A_2 N7_2 -178.91(13)
C8_2 C1_2 C7A_2 N7_2 0.1(2)
C2_2 C1_2 C7A_2 C4A_2 0.00(18)
C8_2 C1_2 C7A_2 C4A_2 179.00(11)
O6_2 C6_2 N7_2 C7A_2 -179.64(13)
O5_2 C6_2 N7_2 C7A_2 0.48(14)
C4A_2 C7A_2 N7_2 C6_2 -0.20(14)
C1_2 C7A_2 N7_2 C6_2 178.84(13)
C7A_2 C1_2 C8_2 O8_2 -1.47(19)
C2_2 C1_2 C8_2 O8_2 177.44(13)
C7A_2 C1_2 C8_2 C9_2 178.83(12)
C2_2 C1_2 C8_2 C9_2 -2.26(19)

loop_
_cod_related_entry_id
_cod_related_entry_code
_cod_related_entry_database
1 8165361 ChemSpider
